data_7002568
loop_
_publ_author_name
'Jia, Ai-Quan'
'Jin, Guo-Xin'

_publ_section_title
;
 Syntheses, characterization, and ethylene polymerization of titanium
 and zirconium complexes with [N, O] ligands
;
_journal_coden_ASTM DTARAF
_journal_issue 41
_journal_name_full 'Dalton Transactions'
_journal_page_first 8838
_journal_page_last 8845
_journal_paper_doi 10.1039/b907598d
_journal_year 2009
_chemical_formula_sum 'C18 H19 Cl4 N O2 S Zr'
_chemical_formula_weight 546.42
_space_group_IT_number 2
_symmetry_cell_setting triclinic
_symmetry_space_group_name_Hall '-P 1'
_symmetry_space_group_name_H-M 'P -1'
_atom_sites_solution_hydrogens geom
_atom_sites_solution_primary direct
_atom_sites_solution_secondary difmap
_audit_creation_method SHELXL-97
_cell_angle_alpha 90.178(7)
_cell_angle_beta 90.091(7)
_cell_angle_gamma 106.687(7)
_cell_formula_units_Z 2
_cell_length_a 7.223(4)
_cell_length_b 12.381(7)
_cell_length_c 12.661(7)
_cell_measurement_reflns_used 997
_cell_measurement_temperature 293(2)
_cell_measurement_theta_max 26.870
_cell_measurement_theta_min 2.348
_cell_volume 1084.6(10)
_computing_cell_refinement 'Bruker SMART'
_computing_data_collection 'Bruker SMART'
_computing_data_reduction 'Bruker SHELXTL'
_computing_molecular_graphics 'Bruker SHELXTL'
_computing_publication_material 'Bruker SHELXTL'
_computing_structure_refinement 'SHELXL-97 (Sheldrick, 1997)'
_computing_structure_solution 'SHELXS-97 (Sheldrick, 1990)'
_diffrn_ambient_temperature 293(2)
_diffrn_measured_fraction_theta_full 0.967
_diffrn_measured_fraction_theta_max 0.967
_diffrn_measurement_device_type 'CCD area detector'
_diffrn_measurement_method 'phi and omega scans'
_diffrn_radiation_monochromator graphite
_diffrn_radiation_source 'fine-focus sealed tube'
_diffrn_radiation_type MoK\a
_diffrn_radiation_wavelength 0.71073
_diffrn_reflns_av_R_equivalents 0.0558
_diffrn_reflns_av_sigmaI/netI 0.0481
_diffrn_reflns_limit_h_max 8
_diffrn_reflns_limit_h_min -8
_diffrn_reflns_limit_k_max 14
_diffrn_reflns_limit_k_min -8
_diffrn_reflns_limit_l_max 14
_diffrn_reflns_limit_l_min -13
_diffrn_reflns_number 4434
_diffrn_reflns_theta_full 25.01
_diffrn_reflns_theta_max 25.01
_diffrn_reflns_theta_min 1.61
_diffrn_standards_decay_% 8.00
_exptl_absorpt_coefficient_mu 1.110
_exptl_absorpt_correction_T_max 0.8971
_exptl_absorpt_correction_T_min 0.8783
_exptl_absorpt_correction_type multi-scan
_exptl_absorpt_process_details sadabs
_exptl_crystal_colour yellow
_exptl_crystal_density_diffrn 1.673
_exptl_crystal_density_method 'not measured'
_exptl_crystal_description prism
_exptl_crystal_F_000 548
_exptl_crystal_size_max 0.12
_exptl_crystal_size_mid 0.10
_exptl_crystal_size_min 0.10
_refine_diff_density_max 2.152
_refine_diff_density_min -0.898
_refine_diff_density_rms 0.255
_refine_ls_extinction_coef 0.048(8)
_refine_ls_extinction_expression Fc^*^=kFc[1+0.001xFc^2^\l^3^/sin(2\q)]^-1/4^
_refine_ls_extinction_method SHELXL
_refine_ls_goodness_of_fit_ref 1.137
_refine_ls_hydrogen_treatment constr
_refine_ls_matrix_type full
_refine_ls_number_parameters 246
_refine_ls_number_reflns 3696
_refine_ls_number_restraints 0
_refine_ls_restrained_S_all 1.137
_refine_ls_R_factor_all 0.1469
_refine_ls_R_factor_gt 0.1399
_refine_ls_shift/su_max 0.003
_refine_ls_shift/su_mean 0.000
_refine_ls_structure_factor_coef Fsqd
_refine_ls_weighting_details 'calc w=1/[\s^2^(Fo^2^)+(0.1537P)^2^+34.6658P] where P=(Fo^2^+2Fc^2^)/3'
_refine_ls_weighting_scheme calc
_refine_ls_wR_factor_gt 0.3855
_refine_ls_wR_factor_ref 0.3891
_reflns_number_gt 3275
_reflns_number_total 3696
_reflns_threshold_expression >2sigma(I)
_cod_data_source_file B907598D.txt
_cod_data_source_block f80423d
_cod_depositor_comments
;
The following automatic conversions were performed:
'_symmetry_cell_setting' value 'Triclinic' changed to 'triclinic'
according to '/home/saulius/struct/CIF-dictionaries/cif_core.dic'
dictionary named 'cif_core.dic' version 2.4.1 from 2010-06-29.

Automatic conversion script
Id: cif_fix_enum 1527 2010-12-29 10:47:43Z saulius 
;
_cod_original_cell_volume 1084.5(11)
_cod_original_sg_symbol_H-M P-1
_cod_database_code 7002568

loop_
_symmetry_equiv_pos_as_xyz
'x, y, z'
'-x, -y, -z'

loop_
_atom_site_label
_atom_site_type_symbol
_atom_site_fract_x
_atom_site_fract_y
_atom_site_fract_z
_atom_site_U_iso_or_equiv
_atom_site_adp_type
_atom_site_occupancy
_atom_site_symmetry_multiplicity
_atom_site_calc_flag
_atom_site_refinement_flags
_atom_site_disorder_assembly
_atom_site_disorder_group
Zr1 Zr 0.6218(2) 0.76048(12) 0.78535(12) 0.0402(7) Uani 1 1 d . . .
Cl1 Cl 0.8530(9) 0.9420(5) 0.7401(4) 0.0747(16) Uani 1 1 d . . .
Cl2 Cl 0.4783(9) 0.8721(4) 0.9086(4) 0.0674(15) Uani 1 1 d . . .
Cl3 Cl 0.4211(10) 0.5893(4) 0.8688(5) 0.0746(16) Uani 1 1 d . . .
Cl4 Cl 0.7971(10) 0.6660(6) 0.6733(6) 0.091(2) Uani 1 1 d . . .
N1 N 0.373(2) 0.9828(12) 0.6901(12) 0.052(4) Uani 1 1 d . . .
H1 H 0.4052 0.9366 0.7321 0.062 Uiso 1 1 calc R . .
O1 O 0.427(2) 0.7692(10) 0.6773(10) 0.056(3) Uani 1 1 d . . .
O2 O 0.827(2) 0.7518(12) 0.9128(12) 0.068(4) Uani 1 1 d . . .
S1 S 0.2622(7) 1.0675(4) 0.5305(3) 0.0488(11) Uani 1 1 d . . .
C1 C 0.321(3) 0.7533(15) 0.5897(14) 0.049(4) Uani 1 1 d . . .
C2 C 0.270(3) 0.6500(14) 0.5376(16) 0.052(4) Uani 1 1 d . . .
C3 C 0.169(3) 0.6378(18) 0.4425(18) 0.067(6) Uani 1 1 d . . .
H3 H 0.1272 0.5671 0.4107 0.081 Uiso 1 1 calc R . .
C4 C 0.128(3) 0.7289(17) 0.3943(14) 0.056(5) Uani 1 1 d . . .
H4 H 0.0753 0.7216 0.3267 0.067 Uiso 1 1 calc R . .
C5 C 0.166(3) 0.8288(15) 0.4466(13) 0.049(4) Uani 1 1 d . . .
H5 H 0.1251 0.8870 0.4174 0.059 Uiso 1 1 calc R . .
C6 C 0.267(3) 0.8473(14) 0.5463(14) 0.048(4) Uani 1 1 d . . .
C7 C 0.299(2) 0.9500(15) 0.5926(13) 0.047(4) Uani 1 1 d . . .
C8 C 0.339(2) 1.1522(13) 0.6387(14) 0.043(4) Uani 1 1 d . . .
C9 C 0.363(3) 1.2692(14) 0.6498(16) 0.055(5) Uani 1 1 d . . .
H9 H 0.3375 1.3114 0.5938 0.066 Uiso 1 1 calc R . .
C10 C 0.424(3) 1.3178(16) 0.7451(17) 0.066(6) Uani 1 1 d . . .
H10 H 0.4279 1.3927 0.7565 0.079 Uiso 1 1 calc R . .
C11 C 0.481(3) 1.2572(17) 0.8266(17) 0.064(5) Uani 1 1 d . . .
H11 H 0.5296 1.2940 0.8892 0.076 Uiso 1 1 calc R . .
C12 C 0.465(3) 1.1452(18) 0.8153(15) 0.058(5) Uani 1 1 d . . .
H12 H 0.4999 1.1047 0.8699 0.070 Uiso 1 1 calc R . .
C13 C 0.395(3) 1.0929(14) 0.7189(13) 0.047(4) Uani 1 1 d . . .
C14 C 0.312(4) 0.543(2) 0.592(2) 0.084(7) Uani 1 1 d . . .
H14A H 0.4486 0.5572 0.6015 0.126 Uiso 1 1 calc R . .
H14B H 0.2629 0.4781 0.5480 0.126 Uiso 1 1 calc R . .
H14C H 0.2491 0.5303 0.6596 0.126 Uiso 1 1 calc R . .
C15 C 0.951(4) 0.841(3) 0.975(2) 0.097(9) Uani 1 1 d . . .
H15A H 0.8802 0.8933 0.9960 0.116 Uiso 1 1 calc R . .
H15B H 1.0602 0.8818 0.9324 0.116 Uiso 1 1 calc R . .
C16 C 1.019(4) 0.794(3) 1.069(2) 0.092(8) Uani 1 1 d . . .
H16A H 0.9380 0.7947 1.1299 0.110 Uiso 1 1 calc R . .
H16B H 1.1521 0.8348 1.0863 0.110 Uiso 1 1 calc R . .
C17 C 1.002(6) 0.677(3) 1.033(3) 0.132(14) Uani 1 1 d . . .
H17A H 1.1302 0.6690 1.0213 0.158 Uiso 1 1 calc R . .
H17B H 0.9404 0.6243 1.0879 0.158 Uiso 1 1 calc R . .
C18 C 0.892(6) 0.652(3) 0.938(3) 0.119(13) Uani 1 1 d . . .
H18A H 0.7809 0.5868 0.9479 0.143 Uiso 1 1 calc R . .
H18B H 0.9699 0.6367 0.8813 0.143 Uiso 1 1 calc R . .

loop_
_atom_site_aniso_label
_atom_site_aniso_U_11
_atom_site_aniso_U_22
_atom_site_aniso_U_33
_atom_site_aniso_U_23
_atom_site_aniso_U_13
_atom_site_aniso_U_12
Zr1 0.0534(11) 0.0323(9) 0.0335(9) 0.0001(6) 0.0015(6) 0.0103(7)
Cl1 0.078(4) 0.070(3) 0.061(3) 0.014(2) -0.005(3) -0.002(3)
Cl2 0.099(4) 0.057(3) 0.055(3) -0.002(2) 0.000(3) 0.036(3)
Cl3 0.099(4) 0.047(3) 0.072(3) 0.008(2) 0.003(3) 0.013(3)
Cl4 0.077(4) 0.099(5) 0.100(5) -0.039(4) 0.005(3) 0.032(3)
N1 0.072(10) 0.041(8) 0.050(8) 0.003(6) -0.009(7) 0.026(7)
O1 0.081(9) 0.038(6) 0.052(7) -0.001(5) 0.000(6) 0.021(6)
O2 0.078(10) 0.056(8) 0.071(9) 0.003(7) -0.022(8) 0.019(7)
S1 0.062(3) 0.040(2) 0.044(2) 0.0031(17) -0.0018(19) 0.0139(19)
C1 0.055(10) 0.044(9) 0.048(10) -0.003(7) 0.006(8) 0.016(8)
C2 0.050(10) 0.033(8) 0.070(12) 0.003(8) 0.002(9) 0.010(7)
C3 0.056(12) 0.060(12) 0.081(15) -0.035(11) -0.014(10) 0.010(9)
C4 0.058(11) 0.066(12) 0.039(9) -0.003(8) 0.001(8) 0.009(9)
C5 0.065(11) 0.048(10) 0.032(8) 0.007(7) 0.010(7) 0.014(8)
C6 0.051(10) 0.040(9) 0.054(10) 0.000(7) 0.007(8) 0.015(7)
C7 0.046(9) 0.054(10) 0.036(9) 0.004(7) 0.005(7) 0.005(8)
C8 0.047(9) 0.029(8) 0.052(10) -0.008(7) -0.006(7) 0.010(7)
C9 0.072(12) 0.030(8) 0.063(11) 0.008(8) -0.002(9) 0.017(8)
C10 0.092(15) 0.034(9) 0.072(13) -0.020(9) -0.011(11) 0.018(10)
C11 0.075(13) 0.053(11) 0.064(12) -0.005(9) -0.004(10) 0.019(10)
C12 0.060(11) 0.066(12) 0.046(10) -0.017(9) -0.003(8) 0.012(9)
C13 0.049(10) 0.045(9) 0.042(9) -0.003(7) -0.001(7) 0.005(7)
C14 0.096(18) 0.068(15) 0.079(16) -0.024(12) -0.002(13) 0.010(13)
C15 0.071(16) 0.11(2) 0.10(2) 0.011(16) -0.017(14) 0.003(15)
C16 0.083(17) 0.13(3) 0.070(16) 0.020(16) 0.004(13) 0.035(17)
C17 0.14(3) 0.15(3) 0.11(2) 0.07(2) -0.04(2) 0.04(2)
C18 0.19(4) 0.09(2) 0.11(2) -0.021(17) -0.04(2) 0.09(2)

loop_
_atom_type_symbol
_atom_type_description
_atom_type_scat_dispersion_real
_atom_type_scat_dispersion_imag
_atom_type_scat_source
C C 0.0033 0.0016 'International Tables Vol C Tables 4.2.6.8 and 6.1.1.4'
H H 0.0000 0.0000 'International Tables Vol C Tables 4.2.6.8 and 6.1.1.4'
N N 0.0061 0.0033 'International Tables Vol C Tables 4.2.6.8 and 6.1.1.4'
O O 0.0106 0.0060 'International Tables Vol C Tables 4.2.6.8 and 6.1.1.4'
S S 0.1246 0.1234 'International Tables Vol C Tables 4.2.6.8 and 6.1.1.4'
Cl Cl 0.1484 0.1585 'International Tables Vol C Tables 4.2.6.8 and 6.1.1.4'
Zr Zr -2.9673 0.5597 'International Tables Vol C Tables 4.2.6.8 and 6.1.1.4'

loop_
_geom_angle_atom_site_label_1
_geom_angle_atom_site_label_2
_geom_angle_atom_site_label_3
_geom_angle
_geom_angle_site_symmetry_1
_geom_angle_site_symmetry_3
_geom_angle_publ_flag
O1 Zr1 O2 176.7(6) . . ?
O1 Zr1 Cl4 95.8(4) . . ?
O2 Zr1 Cl4 87.2(5) . . ?
O1 Zr1 Cl3 95.4(4) . . ?
O2 Zr1 Cl3 83.1(4) . . ?
Cl4 Zr1 Cl3 95.6(3) . . ?
O1 Zr1 Cl1 95.4(4) . . ?
O2 Zr1 Cl1 85.9(4) . . ?
Cl4 Zr1 Cl1 89.5(3) . . ?
Cl3 Zr1 Cl1 167.6(2) . . ?
O1 Zr1 Cl2 89.2(4) . . ?
O2 Zr1 Cl2 87.9(4) . . ?
Cl4 Zr1 Cl2 173.3(2) . . ?
Cl3 Zr1 Cl2 88.4(2) . . ?
Cl1 Zr1 Cl2 85.6(2) . . ?
C7 N1 C13 117.2(15) . . ?
C1 O1 Zr1 162.2(12) . . ?
C15 O2 C18 104(2) . . ?
C15 O2 Zr1 129.4(15) . . ?
C18 O2 Zr1 125.3(15) . . ?
C8 S1 C7 92.8(8) . . ?
O1 C1 C2 121.4(16) . . ?
O1 C1 C6 118.6(15) . . ?
C2 C1 C6 120.0(17) . . ?
C1 C2 C3 120.0(17) . . ?
C1 C2 C14 119.6(18) . . ?
C3 C2 C14 120.2(17) . . ?
C4 C3 C2 121.4(17) . . ?
C5 C4 C3 119.5(17) . . ?
C4 C5 C6 121.8(17) . . ?
C7 C6 C1 125.5(17) . . ?
C7 C6 C5 117.6(16) . . ?
C1 C6 C5 116.8(16) . . ?
C6 C7 N1 127.9(17) . . ?
C6 C7 S1 124.3(14) . . ?
N1 C7 S1 107.7(13) . . ?
C13 C8 C9 120.4(16) . . ?
C13 C8 S1 110.8(12) . . ?
C9 C8 S1 128.7(14) . . ?
C10 C9 C8 117.8(17) . . ?
C9 C10 C11 121.4(17) . . ?
C12 C11 C10 121.1(19) . . ?
C11 C12 C13 118(2) . . ?
N1 C13 C8 111.5(15) . . ?
N1 C13 C12 127.4(17) . . ?
C8 C13 C12 121.1(17) . . ?
O2 C15 C16 110(2) . . ?
C15 C16 C17 101(2) . . ?
C18 C17 C16 110(2) . . ?
C17 C18 O2 107(3) . . ?

loop_
_geom_bond_atom_site_label_1
_geom_bond_atom_site_label_2
_geom_bond_distance
_geom_bond_site_symmetry_2
_geom_bond_publ_flag
Zr1 O1 1.986(14) . ?
Zr1 O2 2.214(14) . ?
Zr1 Cl4 2.414(6) . ?
Zr1 Cl3 2.442(6) . ?
Zr1 Cl1 2.455(6) . ?
Zr1 Cl2 2.496(5) . ?
N1 C7 1.36(2) . ?
N1 C13 1.37(2) . ?
O1 C1 1.33(2) . ?
O2 C15 1.43(3) . ?
O2 C18 1.47(3) . ?
S1 C8 1.715(16) . ?
S1 C7 1.741(19) . ?
C1 C2 1.39(2) . ?
C1 C6 1.44(2) . ?
C2 C3 1.39(3) . ?
C2 C14 1.60(3) . ?
C3 C4 1.39(3) . ?
C4 C5 1.36(3) . ?
C5 C6 1.44(3) . ?
C6 C7 1.36(2) . ?
C8 C13 1.38(2) . ?
C8 C9 1.41(2) . ?
C9 C10 1.36(3) . ?
C10 C11 1.41(3) . ?
C11 C12 1.37(3) . ?
C12 C13 1.40(2) . ?
C15 C16 1.48(4) . ?
C16 C17 1.49(5) . ?
C17 C18 1.43(4) . ?
